data_2239068
loop_
_publ_author_name
'Tiekink, Edward R. T.'
'Wardell, James L.'

_publ_section_title
;
 2-(2-Amino-4-nitrophenyl)-7-nitro-4<i>H</i>-3,1-benzoxazin-4-one
;
_journal_issue 2
_journal_name_full 'Acta Crystallographica Section E'
_journal_page_first o158
_journal_page_last o159
_journal_paper_doi 10.1107/S1600536814000609
_journal_volume 70
_journal_year 2014
_chemical_formula_iupac 'C14 H8 N4 O6'
_chemical_formula_moiety 'C14 H8 N4 O6'
_chemical_formula_sum 'C14 H8 N4 O6'
_chemical_formula_weight 328.24
_chemical_name_systematic
;
2-(2-Amino-4-nitrophenyl)-7-nitro-4<i>H</i>-3,1-benzoxazin-4-one
;
_space_group_IT_number 14
_symmetry_cell_setting monoclinic
_symmetry_space_group_name_Hall '-P 2yn'
_symmetry_space_group_name_H-M 'P 1 21/n 1'
_atom_sites_solution_hydrogens geom
_atom_sites_solution_primary direct
_atom_sites_solution_secondary difmap
_audit_creation_method SHELXL-97
_cell_angle_alpha 90.00
_cell_angle_beta 90.029(6)
_cell_angle_gamma 90.00
_cell_formula_units_Z 4
_cell_length_a 7.0229(3)
_cell_length_b 8.6148(3)
_cell_length_c 21.5662(15)
_cell_measurement_reflns_used 14670
_cell_measurement_temperature 100(2)
_cell_measurement_theta_max 27.5
_cell_measurement_theta_min 3.0
_cell_volume 1304.77(12)
_computing_cell_refinement '<i>CrystalClear-SM Expert</i> (Rigaku, 2012)'
_computing_data_collection '<i>CrystalClear-SM Expert</i> (Rigaku, 2012)'
_computing_data_reduction '<i>CrystalClear-SM Expert</i> (Rigaku, 2012)'
_computing_molecular_graphics 'ORTEP-3 for Windows (Farrugia, 2012) and DIAMOND (Brandenburg, 2006)'
_computing_publication_material 'publCIF (Westrip, 2010)'
_computing_structure_refinement 'SHELXL97 (Sheldrick, 2008)'
_computing_structure_solution 'SHELXS97 (Sheldrick, 2008)'
_diffrn_ambient_temperature 100(2)
_diffrn_detector_area_resol_mean 10.0000
_diffrn_measured_fraction_theta_full 0.999
_diffrn_measured_fraction_theta_max 0.999
_diffrn_measurement_device
;
Crystal Goniometer
;
_diffrn_measurement_device_type
;
Rigaku R-AXIS conversion
;
_diffrn_measurement_method 'profile data from \w-scans'
_diffrn_radiation_monochromator Graphite
_diffrn_radiation_type MoK\a
_diffrn_radiation_wavelength 0.71073
_diffrn_reflns_av_R_equivalents 0.0257
_diffrn_reflns_av_sigmaI/netI 0.0181
_diffrn_reflns_limit_h_max 9
_diffrn_reflns_limit_h_min -9
_diffrn_reflns_limit_k_max 11
_diffrn_reflns_limit_k_min -10
_diffrn_reflns_limit_l_max 28
_diffrn_reflns_limit_l_min -28
_diffrn_reflns_number 16840
_diffrn_reflns_theta_full 27.48
_diffrn_reflns_theta_max 27.48
_diffrn_reflns_theta_min 3.03
_exptl_absorpt_coefficient_mu 0.135
_exptl_absorpt_correction_T_max 1.000
_exptl_absorpt_correction_T_min 0.831
_exptl_absorpt_correction_type multi-scan
_exptl_absorpt_process_details '(<i>CrystalClear-SM Expert</i>; Rigaku, 2012)'
_exptl_crystal_colour yellow
_exptl_crystal_density_diffrn 1.671
_exptl_crystal_density_method 'not measured'
_exptl_crystal_description plate
_exptl_crystal_F_000 672
_exptl_crystal_size_max 0.13
_exptl_crystal_size_mid 0.08
_exptl_crystal_size_min 0.03
_refine_diff_density_max 0.378
_refine_diff_density_min -0.206
_refine_ls_extinction_method none
_refine_ls_goodness_of_fit_ref 1.121
_refine_ls_hydrogen_treatment mixed
_refine_ls_matrix_type full
_refine_ls_number_parameters 223
_refine_ls_number_reflns 2983
_refine_ls_number_restraints 2
_refine_ls_restrained_S_all 1.120
_refine_ls_R_factor_all 0.0396
_refine_ls_R_factor_gt 0.0339
_refine_ls_shift/su_max 0.001
_refine_ls_shift/su_mean 0.000
_refine_ls_structure_factor_coef Fsqd
_refine_ls_weighting_details 'calc w=1/[\s^2^(Fo^2^)+(0.0557P)^2^+0.2657P] where P=(Fo^2^+2Fc^2^)/3'
_refine_ls_weighting_scheme calc
_refine_ls_wR_factor_gt 0.0984
_refine_ls_wR_factor_ref 0.1011
_reflns_number_gt 2513
_reflns_number_total 2983
_reflns_threshold_expression I>2\s(I)
_cod_data_source_file hg5375sup1.cif
_cod_data_source_block I
_cod_original_sg_symbol_H-M 'P 21/n'
_cod_database_code 2239068
_cod_database_fobs_code 2239068

loop_
_symmetry_equiv_pos_as_xyz
'x, y, z'
'-x+1/2, y+1/2, -z+1/2'
'-x, -y, -z'
'x-1/2, -y-1/2, z-1/2'

loop_
_atom_site_type_symbol
_atom_site_label
_atom_site_fract_x
_atom_site_fract_y
_atom_site_fract_z
_atom_site_U_iso_or_equiv
_atom_site_adp_type
_atom_site_calc_flag
_atom_site_refinement_flags
_atom_site_occupancy
_atom_site_symmetry_multiplicity
O O1 0.31373(16) 0.12873(11) -0.24884(4) 0.0331(3) Uani d . 1 1
O O2 0.46051(15) -0.04287(11) -0.19338(5) 0.0346(3) Uani d . 1 1
O O3 0.31958(12) 0.37682(9) 0.06796(4) 0.01839(19) Uani d . 1 1
O O4 0.33686(15) 0.36166(10) 0.17002(4) 0.0293(2) Uani d . 1 1
O O5 0.01987(14) 1.12855(10) 0.07508(4) 0.0255(2) Uani d . 1 1
O O6 -0.00939(15) 1.12189(10) 0.17491(4) 0.0305(2) Uani d . 1 1
N N1 0.37678(15) 0.08006(12) -0.19950(5) 0.0217(2) Uani d . 1 1
N N2 0.19120(16) 0.56949(12) -0.11084(5) 0.0200(2) Uani d D 1 1
H H1N 0.175(2) 0.6344(14) -0.0794(5) 0.024 Uiso d D 1 1
H H2N 0.176(2) 0.5998(16) -0.1498(5) 0.024 Uiso d D 1 1
N N3 0.21171(14) 0.59740(11) 0.01426(4) 0.0160(2) Uani d . 1 1
N N4 0.03554(15) 1.06317(12) 0.12548(4) 0.0193(2) Uani d . 1 1
C C1 0.34836(16) 0.17765(13) -0.14391(5) 0.0174(2) Uani d . 1 1
C C2 0.28728(16) 0.32695(13) -0.15271(5) 0.0169(2) Uani d . 1 1
H H2 0.2653 0.3648 -0.1935 0.020 Uiso calc R 1 1
C C3 0.25693(16) 0.42466(13) -0.10088(5) 0.0154(2) Uani d . 1 1
C C4 0.29441(16) 0.36214(13) -0.04081(5) 0.0156(2) Uani d . 1 1
C C5 0.35508(16) 0.20706(13) -0.03512(5) 0.0182(2) Uani d . 1 1
H H5 0.3774 0.1660 0.0051 0.022 Uiso calc R 1 1
C C6 0.38315(16) 0.11279(13) -0.08591(5) 0.0185(2) Uani d . 1 1
H H6 0.4243 0.0083 -0.0815 0.022 Uiso calc R 1 1
C C7 0.27046(16) 0.45587(13) 0.01513(5) 0.0155(2) Uani d . 1 1
C C8 0.29892(17) 0.44138(14) 0.12669(5) 0.0192(2) Uani d . 1 1
C C9 0.23325(16) 0.60264(13) 0.12738(5) 0.0165(2) Uani d . 1 1
C C10 0.19409(16) 0.67456(13) 0.07059(5) 0.0154(2) Uani d . 1 1
C C11 0.13195(16) 0.82896(13) 0.06998(5) 0.0162(2) Uani d . 1 1
H H11 0.1066 0.8811 0.0321 0.019 Uiso calc R 1 1
C C12 0.10881(16) 0.90273(13) 0.12612(5) 0.0163(2) Uani d . 1 1
C C13 0.14479(17) 0.83313(14) 0.18319(5) 0.0181(2) Uani d . 1 1
H H13 0.1260 0.8882 0.2208 0.022 Uiso calc R 1 1
C C14 0.20854(17) 0.68167(14) 0.18338(5) 0.0186(2) Uani d . 1 1
H H14 0.2356 0.6312 0.2215 0.022 Uiso calc R 1 1

loop_
_atom_site_aniso_label
_atom_site_aniso_U_11
_atom_site_aniso_U_22
_atom_site_aniso_U_33
_atom_site_aniso_U_12
_atom_site_aniso_U_13
_atom_site_aniso_U_23
O1 0.0600(7) 0.0259(5) 0.0136(4) -0.0009(4) 0.0021(4) -0.0027(3)
O2 0.0458(6) 0.0254(5) 0.0328(5) 0.0117(4) 0.0024(4) -0.0102(4)
O3 0.0264(5) 0.0176(4) 0.0111(4) 0.0030(3) -0.0010(3) 0.0008(3)
O4 0.0483(6) 0.0254(5) 0.0143(4) 0.0105(4) -0.0021(4) 0.0030(3)
O5 0.0398(5) 0.0188(4) 0.0180(4) 0.0026(4) 0.0014(4) 0.0024(3)
O6 0.0496(6) 0.0241(5) 0.0178(5) 0.0081(4) 0.0070(4) -0.0055(3)
N1 0.0260(6) 0.0192(5) 0.0199(5) -0.0028(4) 0.0055(4) -0.0049(4)
N2 0.0319(6) 0.0173(5) 0.0107(5) 0.0028(4) -0.0007(4) 0.0005(4)
N3 0.0188(5) 0.0175(5) 0.0116(4) -0.0004(4) 0.0002(4) -0.0002(4)
N4 0.0239(5) 0.0180(5) 0.0161(5) -0.0006(4) 0.0021(4) -0.0024(4)
C1 0.0166(5) 0.0192(5) 0.0164(5) -0.0023(4) 0.0026(4) -0.0053(4)
C2 0.0192(6) 0.0192(5) 0.0122(5) -0.0017(4) 0.0012(4) -0.0004(4)
C3 0.0164(5) 0.0162(5) 0.0136(5) -0.0016(4) 0.0013(4) -0.0008(4)
C4 0.0161(5) 0.0179(5) 0.0129(5) -0.0005(4) 0.0003(4) -0.0010(4)
C5 0.0189(6) 0.0191(6) 0.0165(5) 0.0009(4) -0.0013(4) 0.0012(4)
C6 0.0189(6) 0.0164(5) 0.0202(6) 0.0020(4) -0.0004(4) -0.0006(4)
C7 0.0157(5) 0.0188(5) 0.0121(5) -0.0013(4) -0.0011(4) 0.0016(4)
C8 0.0226(6) 0.0229(6) 0.0121(5) 0.0007(5) 0.0001(4) -0.0005(4)
C9 0.0169(6) 0.0192(6) 0.0133(5) -0.0004(4) 0.0006(4) 0.0004(4)
C10 0.0151(5) 0.0189(5) 0.0123(5) -0.0020(4) 0.0007(4) -0.0006(4)
C11 0.0176(6) 0.0185(5) 0.0126(5) -0.0014(4) 0.0007(4) 0.0005(4)
C12 0.0169(6) 0.0157(5) 0.0162(5) -0.0015(4) 0.0010(4) -0.0016(4)
C13 0.0196(6) 0.0231(6) 0.0116(5) -0.0018(4) 0.0018(4) -0.0027(4)
C14 0.0202(6) 0.0237(6) 0.0118(5) 0.0003(4) -0.0008(4) 0.0018(4)

loop_
_atom_type_symbol
_atom_type_description
_atom_type_scat_dispersion_real
_atom_type_scat_dispersion_imag
_atom_type_scat_source
C C 0.0033 0.0016 'International Tables Vol C Tables 4.2.6.8 and 6.1.1.4'
H H 0.0000 0.0000 'International Tables Vol C Tables 4.2.6.8 and 6.1.1.4'
N N 0.0061 0.0033 'International Tables Vol C Tables 4.2.6.8 and 6.1.1.4'
O O 0.0106 0.0060 'International Tables Vol C Tables 4.2.6.8 and 6.1.1.4'

loop_
_geom_angle_atom_site_label_1
_geom_angle_atom_site_label_2
_geom_angle_atom_site_label_3
_geom_angle
C7 O3 C8 122.12(9)
O2 N1 O1 124.42(10)
O2 N1 C1 118.16(10)
O1 N1 C1 117.42(10)
C3 N2 H1N 120.5(10)
C3 N2 H2N 117.6(10)
H1N N2 H2N 121.6(14)
C7 N3 C10 117.96(9)
O6 N4 O5 123.98(10)
O6 N4 C12 118.05(9)
O5 N4 C12 117.95(9)
C2 C1 C6 123.84(10)
C2 C1 N1 117.67(10)
C6 C1 N1 118.49(10)
C1 C2 C3 119.76(10)
C1 C2 H2 120.1
C3 C2 H2 120.1
N2 C3 C2 118.45(10)
N2 C3 C4 123.86(10)
C2 C3 C4 117.68(10)
C5 C4 C3 119.54(10)
C5 C4 C7 119.16(10)
C3 C4 C7 121.30(10)
C6 C5 C4 122.24(10)
C6 C5 H5 118.9
C4 C5 H5 118.9
C5 C6 C1 116.93(10)
C5 C6 H6 121.5
C1 C6 H6 121.5
N3 C7 O3 124.26(10)
N3 C7 C4 123.25(10)
O3 C7 C4 112.49(9)
O4 C8 O3 117.45(11)
O4 C8 C9 127.60(11)
O3 C8 C9 114.95(9)
C14 C9 C10 121.07(10)
C14 C9 C8 120.70(10)
C10 C9 C8 118.22(10)
N3 C10 C9 122.37(10)
N3 C10 C11 118.28(10)
C9 C10 C11 119.34(10)
C12 C11 C10 117.84(10)
C12 C11 H11 121.1
C10 C11 H11 121.1
C11 C12 C13 123.86(11)
C11 C12 N4 117.75(10)
C13 C12 N4 118.36(10)
C14 C13 C12 117.96(10)
C14 C13 H13 121.0
C12 C13 H13 121.0
C13 C14 C9 119.92(10)
C13 C14 H14 120.0
C9 C14 H14 120.0

loop_
_geom_bond_atom_site_label_1
_geom_bond_atom_site_label_2
_geom_bond_distance
O1 N1 1.2263(14)
O2 N1 1.2185(14)
O3 C7 1.3712(13)
O3 C8 1.3910(13)
O4 C8 1.1897(14)
O5 N4 1.2291(13)
O6 N4 1.2215(13)
N1 C1 1.4780(14)
N2 C3 1.3476(15)
N2 H1N 0.886(9)
N2 H2N 0.886(9)
N3 C7 1.2873(15)
N3 C10 1.3904(14)
N4 C12 1.4749(15)
C1 C2 1.3690(16)
C1 C6 1.3913(16)
C2 C3 1.4156(15)
C2 H2 0.9500
C3 C4 1.4273(15)
C4 C5 1.4076(16)
C4 C7 1.4615(15)
C5 C6 1.3779(16)
C5 H5 0.9500
C6 H6 0.9500
C8 C9 1.4639(16)
C9 C14 1.3972(15)
C9 C10 1.3997(15)
C10 C11 1.3999(16)
C11 C12 1.3771(15)
C11 H11 0.9500
C12 C13 1.3921(16)
C13 C14 1.3795(17)
C13 H13 0.9500
C14 H14 0.9500

loop_
_geom_hbond_atom_site_label_D
_geom_hbond_atom_site_label_H
_geom_hbond_atom_site_label_A
_geom_hbond_site_symmetry_A
_geom_hbond_distance_DH
_geom_hbond_distance_HA
_geom_hbond_distance_DA
_geom_hbond_angle_DHA
N2 H1N N3 . 0.886(11) 2.061(11) 2.7124(14) 129.5(10)
N2 H2N O1 2_554 0.886(11) 2.201(11) 3.0691(14) 166.1(12)
C11 H11 O5 3_575 0.95 2.48 3.3248(14) 149
C13 H13 O4 2_555 0.95 2.38 3.1778(14) 141

loop_
_geom_torsion_atom_site_label_1
_geom_torsion_atom_site_label_2
_geom_torsion_atom_site_label_3
_geom_torsion_atom_site_label_4
_geom_torsion
O2 N1 C1 C2 167.94(11)
O1 N1 C1 C2 -12.17(16)
O2 N1 C1 C6 -12.66(16)
O1 N1 C1 C6 167.23(11)
C6 C1 C2 C3 0.27(18)
N1 C1 C2 C3 179.63(10)
C1 C2 C3 N2 -177.99(11)
C1 C2 C3 C4 0.75(16)
N2 C3 C4 C5 177.25(11)
C2 C3 C4 C5 -1.41(16)
N2 C3 C4 C7 -2.54(18)
C2 C3 C4 C7 178.79(10)
C3 C4 C5 C6 1.12(17)
C7 C4 C5 C6 -179.08(11)
C4 C5 C6 C1 -0.12(17)
C2 C1 C6 C5 -0.60(18)
N1 C1 C6 C5 -179.96(10)
C10 N3 C7 O3 -1.02(16)
C10 N3 C7 C4 179.81(10)
C8 O3 C7 N3 3.96(17)
C8 O3 C7 C4 -176.79(9)
C5 C4 C7 N3 -178.47(11)
C3 C4 C7 N3 1.33(18)
C5 C4 C7 O3 2.27(15)
C3 C4 C7 O3 -177.93(10)
C7 O3 C8 O4 176.57(11)
C7 O3 C8 C9 -3.88(15)
O4 C8 C9 C14 0.2(2)
O3 C8 C9 C14 -179.33(10)
O4 C8 C9 C10 -179.16(13)
O3 C8 C9 C10 1.35(15)
C7 N3 C10 C9 -1.60(16)
C7 N3 C10 C11 179.43(10)
C14 C9 C10 N3 -177.98(10)
C8 C9 C10 N3 1.34(17)
C14 C9 C10 C11 0.98(17)
C8 C9 C10 C11 -179.70(10)
N3 C10 C11 C12 177.86(10)
C9 C10 C11 C12 -1.14(16)
C10 C11 C12 C13 0.46(18)
C10 C11 C12 N4 -177.45(10)
O6 N4 C12 C11 170.38(11)
O5 N4 C12 C11 -8.20(15)
O6 N4 C12 C13 -7.64(16)
O5 N4 C12 C13 173.77(11)
C11 C12 C13 C14 0.44(18)
N4 C12 C13 C14 178.34(10)
C12 C13 C14 C9 -0.62(17)
C10 C9 C14 C13 -0.07(18)
C8 C9 C14 C13 -179.38(11)
